data_7110736
loop_
_publ_author_name
'Bartlett, Ian M.'
'Carlton, Susannah'
'Connelly, Neil G.'
'Harding, David J.'
'Hayward, Owen D.'
'Guy Orpen, A.'
'Ray, Christopher D.'
'Rieger, Philip H.'

_publ_section_title
;
 Structure and bonding in the d4/d3 alkyne redox pairs
 [WX(CO)(MeC&#xE007;CMe)Tp&#x2032;]z (X = F, Cl, Br and I; z = 0 and 1):
 halide stabilisation of electron deficient metal alkyne complexes
;
_journal_issue 23
_journal_name_full 'Chemical Communications'
_journal_page_first 2403
_journal_paper_doi 10.1039/a907912b
_journal_year 1999
_chemical_formula_sum 'C20 H28 B2 Br F4 N6 O W'
_chemical_formula_weight 729.86
_chemical_name_systematic
; 
 ? 
;
_space_group_IT_number 2
_symmetry_cell_setting triclinic
_symmetry_space_group_name_Hall '-P 1'
_symmetry_space_group_name_H-M 'P -1'
_atom_sites_solution_hydrogens geom
_atom_sites_solution_primary direct
_atom_sites_solution_secondary difmap
_audit_creation_method SHELXL-97
_cell_angle_alpha 89.028(10)
_cell_angle_beta 85.677(7)
_cell_angle_gamma 85.247(11)
_cell_formula_units_Z 2
_cell_length_a 8.1498(15)
_cell_length_b 11.8631(19)
_cell_length_c 13.4742(14)
_cell_measurement_reflns_used 222
_cell_measurement_temperature 293(2)
_cell_measurement_theta_max 27.53
_cell_measurement_theta_min 1.52
_cell_volume 1294.5(3)
_computing_cell_refinement 'SAINT (Siemens, 1995b)'
_computing_data_collection 'SMART (Siemens, 1995b)'
_computing_data_reduction 'SAINT (Siemens, 1995b)'
_computing_molecular_graphics 'SHELXL-97 (Sheldrick, 1997)'
_computing_publication_material 'SHELXL-97 (Sheldrick, 1997)'
_computing_structure_refinement 'SHELXL-97 (Sheldrick, 1997)'
_computing_structure_solution 'SHELXS-97 (Sheldrick, 1990)'
_diffrn_ambient_temperature 293(2)
_diffrn_measured_fraction_theta_full 0.980
_diffrn_measured_fraction_theta_max 0.980
_diffrn_measurement_device_type 'Siemens SMART CCD diffractometer'
_diffrn_measurement_method '\w rotation with narrow frames'
_diffrn_radiation_monochromator graphite
_diffrn_radiation_source 'fine-focus sealed tube'
_diffrn_radiation_type MoK\a
_diffrn_radiation_wavelength 0.71073
_diffrn_reflns_av_R_equivalents 0.0464
_diffrn_reflns_av_sigmaI/netI 0.0718
_diffrn_reflns_limit_h_max 10
_diffrn_reflns_limit_h_min -10
_diffrn_reflns_limit_k_max 14
_diffrn_reflns_limit_k_min -15
_diffrn_reflns_limit_l_max 17
_diffrn_reflns_limit_l_min -17
_diffrn_reflns_number 13510
_diffrn_reflns_theta_full 27.53
_diffrn_reflns_theta_max 27.53
_diffrn_reflns_theta_min 1.52
_exptl_absorpt_coefficient_mu 6.059
_exptl_absorpt_correction_T_max 0.694166
_exptl_absorpt_correction_T_min 0.392608
_exptl_absorpt_correction_type empirical
_exptl_absorpt_process_details 'SADABS, Sheldrick 1996'
_exptl_crystal_colour 'Dark green'
_exptl_crystal_density_diffrn 1.873
_exptl_crystal_density_method 'not measured'
_exptl_crystal_description Block
_exptl_crystal_F_000 706
_exptl_crystal_size_max 0.3
_exptl_crystal_size_mid 0.2
_exptl_crystal_size_min 0.1
_refine_diff_density_max 1.096
_refine_diff_density_min -1.741
_refine_diff_density_rms 0.142
_refine_ls_extinction_method none
_refine_ls_goodness_of_fit_ref 0.890
_refine_ls_hydrogen_treatment mixed
_refine_ls_matrix_type full
_refine_ls_number_parameters 324
_refine_ls_number_reflns 5869
_refine_ls_number_restraints 0
_refine_ls_restrained_S_all 0.890
_refine_ls_R_factor_all 0.0375
_refine_ls_R_factor_gt 0.0293
_refine_ls_shift/su_max 0.002
_refine_ls_shift/su_mean 0.000
_refine_ls_structure_factor_coef Fsqd
_refine_ls_weighting_details 'calc w=1/[\s^2^(Fo^2^)+(0.0155P)^2^+0.0000P] where P=(Fo^2^+2Fc^2^)/3'
_refine_ls_weighting_scheme calc
_refine_ls_wR_factor_gt 0.0571
_refine_ls_wR_factor_ref 0.0583
_reflns_number_gt 4895
_reflns_number_total 5869
_reflns_threshold_expression >2sigma(I)
_cod_data_source_file 907912bsup1.cif
_cod_data_source_block '[WBr(CO)(MeCCMe)Tp'][BF4]'
_cod_depositor_comments
;
The following automatic conversions were performed:

'_symmetry_cell_setting' value 'Triclinic' changed to 'triclinic'
according to /home/saulius/struct/CIF-dictionaries/cif_core.dic
dictionary named 'cif_core.dic' version 2.4.2 from
2011-04-26.

'_exptl_absorpt_correction_type' value 'Empirical'
changed to 'empirical' according to
/home/saulius/struct/CIF-dictionaries/cif_core.dic dictionary named
'cif_core.dic' version 2.4.2 from 2011-04-26.

Automatic conversion script
Id: cif_fix_values 1891 2012-01-12 08:04:46Z andrius 
;
_cod_original_sg_symbol_H-M P-1
_cod_database_code 7110736

loop_
_symmetry_equiv_pos_as_xyz
'x, y, z'
'-x, -y, -z'

loop_
_atom_site_label
_atom_site_type_symbol
_atom_site_fract_x
_atom_site_fract_y
_atom_site_fract_z
_atom_site_U_iso_or_equiv
_atom_site_adp_type
_atom_site_occupancy
_atom_site_symmetry_multiplicity
_atom_site_calc_flag
_atom_site_refinement_flags
W1 W -0.01085(2) 0.313268(16) 0.212790(13) 0.01597(5) Uani 1 1 d .
Br1 Br -0.14375(6) 0.37589(4) 0.05742(4) 0.03086(12) Uani 1 1 d .
O1 O 0.2500(4) 0.4954(3) 0.1579(2) 0.0368(9) Uani 1 1 d .
N1 N 0.1590(4) 0.0786(3) 0.1449(3) 0.0188(8) Uani 1 1 d .
N2 N 0.1567(4) 0.1929(3) 0.1197(2) 0.0193(8) Uani 1 1 d .
N3 N -0.1732(4) 0.1755(3) 0.2287(3) 0.0197(8) Uani 1 1 d .
N4 N -0.1090(4) 0.0670(3) 0.2454(3) 0.0209(8) Uani 1 1 d .
N5 N 0.1280(4) 0.2275(3) 0.3241(3) 0.0184(8) Uani 1 1 d .
N6 N 0.1475(4) 0.1094(3) 0.3279(3) 0.0199(8) Uani 1 1 d .
C1 C 0.1691(6) 0.4293(4) 0.1765(3) 0.0207(10) Uani 1 1 d .
C2 C -0.0898(6) 0.5875(4) 0.2819(4) 0.0332(12) Uani 1 1 d .
H2A H -0.1014 0.6149 0.2151 0.050 Uiso 1 1 calc R
H2B H 0.0135 0.6072 0.3036 0.050 Uiso 1 1 calc R
H2C H -0.1787 0.6213 0.3252 0.050 Uiso 1 1 calc R
C3 C -0.0943(5) 0.4629(4) 0.2847(3) 0.0210(10) Uani 1 1 d .
C4 C -0.1610(5) 0.3795(4) 0.3277(3) 0.0213(10) Uani 1 1 d .
C5 C -0.2706(6) 0.3467(4) 0.4167(4) 0.0364(13) Uani 1 1 d .
H5A H -0.2086 0.3419 0.4746 0.055 Uiso 1 1 calc R
H5B H -0.3109 0.2745 0.4054 0.055 Uiso 1 1 calc R
H5C H -0.3622 0.4026 0.4267 0.055 Uiso 1 1 calc R
C6 C 0.2565(7) -0.1116(4) 0.0712(4) 0.0460(15) Uani 1 1 d .
H6A H 0.3199 -0.1386 0.0121 0.069 Uiso 1 1 calc R
H6B H 0.1487 -0.1389 0.0735 0.069 Uiso 1 1 calc R
H6C H 0.3112 -0.1385 0.1288 0.069 Uiso 1 1 calc R
C7 C 0.2407(6) 0.0161(4) 0.0700(3) 0.0275(11) Uani 1 1 d .
C8 C 0.2953(6) 0.0910(4) -0.0023(3) 0.0307(12) Uani 1 1 d .
H8 H 0.3557 0.0720 -0.0618 0.037 Uiso 1 1 calc R
C9 C 0.2444(5) 0.1990(4) 0.0296(3) 0.0249(10) Uani 1 1 d .
C10 C 0.2799(6) 0.3068(4) -0.0236(3) 0.0323(12) Uani 1 1 d .
H10A H 0.3320 0.2901 -0.0886 0.048 Uiso 1 1 calc R
H10B H 0.3521 0.3469 0.0135 0.048 Uiso 1 1 calc R
H10C H 0.1785 0.3527 -0.0300 0.048 Uiso 1 1 calc R
C11 C -0.1956(7) -0.1286(4) 0.2699(4) 0.0384(13) Uani 1 1 d .
H11A H -0.2978 -0.1628 0.2830 0.058 Uiso 1 1 calc R
H11B H -0.1289 -0.1422 0.3253 0.058 Uiso 1 1 calc R
H11C H -0.1377 -0.1607 0.2110 0.058 Uiso 1 1 calc R
C12 C -0.2301(6) -0.0047(4) 0.2550(3) 0.0247(11) Uani 1 1 d .
C13 C -0.3789(6) 0.0601(4) 0.2448(4) 0.0317(12) Uani 1 1 d .
H13 H -0.4838 0.0342 0.2483 0.038 Uiso 1 1 calc R
C14 C -0.3393(5) 0.1716(4) 0.2281(3) 0.0242(10) Uani 1 1 d .
C15 C -0.4574(5) 0.2721(4) 0.2096(4) 0.0348(13) Uani 1 1 d .
H15A H -0.5649 0.2591 0.2396 0.052 Uiso 1 1 calc R
H15B H -0.4634 0.2835 0.1392 0.052 Uiso 1 1 calc R
H15C H -0.4197 0.3381 0.2380 0.052 Uiso 1 1 calc R
C16 C 0.2644(7) -0.0459(4) 0.4353(4) 0.0447(15) Uani 1 1 d .
H16A H 0.3232 -0.0507 0.4945 0.067 Uiso 1 1 calc R
H16B H 0.3306 -0.0841 0.3821 0.067 Uiso 1 1 calc R
H16C H 0.1626 -0.0808 0.4473 0.067 Uiso 1 1 calc R
C17 C 0.2285(6) 0.0755(4) 0.4072(3) 0.0267(11) Uani 1 1 d .
C18 C 0.2676(6) 0.1713(4) 0.4560(3) 0.0274(11) Uani 1 1 d .
H18 H 0.3254 0.1721 0.5129 0.033 Uiso 1 1 calc R
C19 C 0.2046(5) 0.2649(4) 0.4044(3) 0.0206(10) Uani 1 1 d .
C20 C 0.2117(6) 0.3866(4) 0.4272(4) 0.0308(12) Uani 1 1 d .
H20A H 0.2766 0.3934 0.4831 0.046 Uiso 1 1 calc R
H20B H 0.1019 0.4205 0.4429 0.046 Uiso 1 1 calc R
H20C H 0.2611 0.4245 0.3704 0.046 Uiso 1 1 calc R
B1 B 0.5628(7) 0.3377(5) 0.6829(4) 0.0292(13) Uani 1 1 d .
B2 B 0.0799(6) 0.0399(4) 0.2468(4) 0.0221(11) Uani 1 1 d .
H2 H 0.1067 -0.0412 0.2576 0.026 Uiso 1 1 calc R
F1 F 0.5337(4) 0.2689(4) 0.7640(2) 0.0705(12) Uani 1 1 d .
F2 F 0.4986(5) 0.4446(3) 0.7041(4) 0.0951(16) Uani 1 1 d .
F3 F 0.4842(4) 0.2971(3) 0.6039(2) 0.0492(9) Uani 1 1 d .
F4 F 0.7313(3) 0.3358(3) 0.6599(2) 0.0528(9) Uani 1 1 d .

loop_
_atom_site_aniso_label
_atom_site_aniso_U_11
_atom_site_aniso_U_22
_atom_site_aniso_U_33
_atom_site_aniso_U_23
_atom_site_aniso_U_13
_atom_site_aniso_U_12
W1 0.01666(9) 0.01434(9) 0.01700(9) -0.00026(6) -0.00240(6) -0.00079(6)
Br1 0.0361(3) 0.0296(3) 0.0280(3) 0.0043(2) -0.0117(2) -0.0021(2)
O1 0.042(2) 0.041(2) 0.029(2) -0.0007(17) -0.0037(16) -0.0145(18)
N1 0.0195(19) 0.015(2) 0.022(2) -0.0031(16) -0.0032(15) 0.0021(15)
N2 0.023(2) 0.020(2) 0.0146(19) 0.0042(15) -0.0006(15) 0.0008(15)
N3 0.0169(19) 0.015(2) 0.028(2) -0.0044(16) -0.0025(16) -0.0011(15)
N4 0.022(2) 0.015(2) 0.025(2) -0.0021(16) -0.0006(16) -0.0026(15)
N5 0.0194(19) 0.019(2) 0.0179(19) -0.0006(16) -0.0066(15) -0.0004(15)
N6 0.0196(19) 0.016(2) 0.024(2) 0.0014(16) -0.0029(16) -0.0007(15)
C1 0.037(3) 0.014(2) 0.010(2) 0.0020(18) -0.0009(19) 0.007(2)
C2 0.037(3) 0.022(3) 0.040(3) -0.004(2) -0.004(2) -0.002(2)
C3 0.017(2) 0.021(3) 0.025(3) -0.005(2) -0.0057(18) 0.0025(18)
C4 0.019(2) 0.017(2) 0.028(3) -0.003(2) -0.0026(19) 0.0019(18)
C5 0.041(3) 0.037(3) 0.030(3) -0.003(2) 0.012(2) -0.005(2)
C6 0.053(4) 0.029(3) 0.054(4) -0.014(3) 0.011(3) 0.001(3)
C7 0.032(3) 0.021(3) 0.029(3) -0.010(2) -0.002(2) 0.003(2)
C8 0.033(3) 0.035(3) 0.022(3) -0.008(2) 0.009(2) 0.001(2)
C9 0.025(2) 0.028(3) 0.021(2) 0.001(2) -0.0021(19) 0.002(2)
C10 0.044(3) 0.033(3) 0.018(3) 0.003(2) 0.009(2) -0.003(2)
C11 0.047(3) 0.027(3) 0.042(3) 0.001(2) 0.002(3) -0.015(2)
C12 0.029(3) 0.023(3) 0.023(3) -0.003(2) 0.001(2) -0.011(2)
C13 0.022(3) 0.037(3) 0.038(3) -0.009(2) 0.004(2) -0.014(2)
C14 0.019(2) 0.028(3) 0.026(3) -0.004(2) -0.0026(19) -0.0015(19)
C15 0.013(2) 0.043(3) 0.048(3) -0.004(3) -0.005(2) -0.001(2)
C16 0.060(4) 0.029(3) 0.047(4) 0.009(3) -0.026(3) 0.006(3)
C17 0.031(3) 0.021(3) 0.028(3) 0.006(2) -0.008(2) 0.003(2)
C18 0.035(3) 0.028(3) 0.021(2) 0.005(2) -0.012(2) -0.003(2)
C19 0.018(2) 0.025(3) 0.020(2) -0.002(2) -0.0074(18) -0.0041(18)
C20 0.036(3) 0.030(3) 0.029(3) -0.004(2) -0.012(2) -0.003(2)
B1 0.025(3) 0.037(4) 0.027(3) -0.003(3) -0.004(2) -0.007(2)
B2 0.023(3) 0.016(3) 0.027(3) -0.003(2) -0.002(2) 0.001(2)
F1 0.059(2) 0.114(3) 0.042(2) 0.030(2) -0.0047(17) -0.031(2)
F2 0.063(3) 0.048(3) 0.178(5) -0.043(3) -0.043(3) 0.013(2)
F3 0.0424(19) 0.077(3) 0.0325(18) -0.0063(17) -0.0100(14) -0.0226(17)
F4 0.0260(17) 0.087(3) 0.047(2) -0.0055(19) -0.0007(14) -0.0175(17)

loop_
_atom_type_symbol
_atom_type_description
_atom_type_scat_dispersion_real
_atom_type_scat_dispersion_imag
_atom_type_scat_source
C C 0.0033 0.0016 'International Tables Vol C Tables 4.2.6.8 and 6.1.1.4'
H H 0.0000 0.0000 'International Tables Vol C Tables 4.2.6.8 and 6.1.1.4'
B B 0.0013 0.0007 'International Tables Vol C Tables 4.2.6.8 and 6.1.1.4'
N N 0.0061 0.0033 'International Tables Vol C Tables 4.2.6.8 and 6.1.1.4'
O O 0.0106 0.0060 'International Tables Vol C Tables 4.2.6.8 and 6.1.1.4'
F F 0.0171 0.0103 'International Tables Vol C Tables 4.2.6.8 and 6.1.1.4'
Br Br -0.2901 2.4595 'International Tables Vol C Tables 4.2.6.8 and 6.1.1.4'
W W -0.8490 6.8722 'International Tables Vol C Tables 4.2.6.8 and 6.1.1.4'

loop_
_geom_angle_atom_site_label_1
_geom_angle_atom_site_label_2
_geom_angle_atom_site_label_3
_geom_angle
C4 W1 C3 36.25(16)
C4 W1 C1 107.17(17)
C3 W1 C1 73.47(17)
C4 W1 N5 86.01(15)
C3 W1 N5 101.22(15)
C1 W1 N5 93.82(15)
C4 W1 N3 83.09(15)
C3 W1 N3 116.49(15)
C1 W1 N3 169.75(14)
N5 W1 N3 86.70(14)
C4 W1 N2 161.54(16)
C3 W1 N2 158.30(15)
C1 W1 N2 84.84(14)
N5 W1 N2 79.11(13)
N3 W1 N2 85.20(13)
C4 W1 Br1 106.26(13)
C3 W1 Br1 92.18(12)
C1 W1 Br1 88.08(12)
N5 W1 Br1 166.46(9)
N3 W1 Br1 89.08(10)
N2 W1 Br1 87.73(9)
C7 N1 N2 109.5(3)
C7 N1 B2 129.8(4)
N2 N1 B2 120.7(3)
C9 N2 N1 106.3(3)
C9 N2 W1 135.1(3)
N1 N2 W1 117.5(2)
C14 N3 N4 106.6(3)
C14 N3 W1 133.2(3)
N4 N3 W1 120.2(3)
C12 N4 N3 110.8(4)
C12 N4 B2 128.8(4)
N3 N4 B2 120.3(3)
C19 N5 N6 106.3(3)
C19 N5 W1 133.0(3)
N6 N5 W1 120.6(2)
C17 N6 N5 109.7(3)
C17 N6 B2 130.4(4)
N5 N6 B2 119.9(4)
O1 C1 W1 173.9(4)
C4 C3 C2 145.3(4)
C4 C3 W1 69.8(3)
C2 C3 W1 144.8(3)
C3 C4 C5 143.4(4)
C3 C4 W1 74.0(3)
C5 C4 W1 142.3(3)
N1 C7 C8 107.2(4)
N1 C7 C6 122.9(4)
C8 C7 C6 129.8(4)
C9 C8 C7 107.8(4)
N2 C9 C8 109.1(4)
N2 C9 C10 124.5(4)
C8 C9 C10 126.4(4)
N4 C12 C13 106.9(4)
N4 C12 C11 122.5(4)
C13 C12 C11 130.5(4)
C12 C13 C14 106.5(4)
N3 C14 C13 109.2(4)
N3 C14 C15 124.3(4)
C13 C14 C15 126.6(4)
N6 C17 C18 108.3(4)
N6 C17 C16 123.5(4)
C18 C17 C16 128.2(4)
C19 C18 C17 107.4(4)
C18 C19 N5 108.3(4)
C18 C19 C20 128.3(4)
N5 C19 C20 123.4(4)
F2 B1 F1 109.4(5)
F2 B1 F4 110.4(5)
F1 B1 F4 109.0(5)
F2 B1 F3 109.2(5)
F1 B1 F3 108.1(5)
F4 B1 F3 110.8(4)
N6 B2 N4 110.0(3)
N6 B2 N1 107.4(4)
N4 B2 N1 107.3(4)

loop_
_geom_bond_atom_site_label_1
_geom_bond_atom_site_label_2
_geom_bond_distance
W1 C4 2.027(4)
W1 C3 2.076(4)
W1 C1 2.118(5)
W1 N5 2.140(3)
W1 N3 2.184(4)
W1 N2 2.227(3)
W1 Br1 2.5027(6)
O1 C1 1.080(5)
N1 C7 1.362(5)
N1 N2 1.391(5)
N1 B2 1.550(6)
N2 C9 1.366(5)
N3 C14 1.359(5)
N3 N4 1.371(5)
N4 C12 1.353(5)
N4 B2 1.548(6)
N5 C19 1.386(5)
N5 N6 1.398(5)
N6 C17 1.336(5)
N6 B2 1.541(6)
C2 C3 1.482(6)
C3 C4 1.277(6)
C4 C5 1.506(6)
C6 C7 1.510(7)
C7 C8 1.381(7)
C8 C9 1.379(6)
C9 C10 1.494(6)
C11 C12 1.486(6)
C12 C13 1.396(7)
C13 C14 1.398(7)
C14 C15 1.499(6)
C16 C17 1.493(6)
C17 C18 1.394(6)
C18 C19 1.384(6)
C19 C20 1.489(6)
B1 F2 1.358(7)
B1 F1 1.371(7)
B1 F4 1.383(6)
B1 F3 1.395(6)
